data_2206270
loop_
_publ_author_name
'Sumod George'
'Israel Goldberg'

_publ_section_title
;
 5,10,15,20-Tetrakis(4-pyridyl)porphyrin tris(acetic acid) clathrate
;
_journal_issue 7
_journal_name_full 'Acta Crystallographica Section E'
_journal_page_first o1973
_journal_page_last o1975
_journal_paper_doi 10.1107/S1600536805016867
_journal_volume 61
_journal_year 2005
_chemical_formula_iupac 'C40 H26 N8, 3C2 H4 O2'
_chemical_formula_moiety 'C40 H26 N8, 3C2 H4 O2'
_chemical_formula_sum 'C46 H38 N8 O6'
_chemical_formula_weight 798.84
_chemical_name_systematic
;
5,10,15,20-Tetrakis(4-pyridyl)porphyrin triacetic acid clathrate
;
_space_group_IT_number 2
_symmetry_cell_setting triclinic
_symmetry_space_group_name_Hall '-P 1'
_symmetry_space_group_name_H-M 'P -1'
_atom_sites_solution_hydrogens geom
_atom_sites_solution_primary direct
_atom_sites_solution_secondary difmap
_audit_creation_method SHELXL-97
_cell_angle_alpha 92.2350(12)
_cell_angle_beta 106.5621(10)
_cell_angle_gamma 94.8600(12)
_cell_formula_units_Z 2
_cell_length_a 10.4672(2)
_cell_length_b 11.2549(2)
_cell_length_c 17.1109(4)
_cell_measurement_reflns_used 6720
_cell_measurement_temperature 110(2)
_cell_measurement_theta_max 27.51
_cell_measurement_theta_min 2.04
_cell_volume 1921.00(7)
_computing_cell_refinement 'Denzo (Otwinowski & Minor, 1997)'
_computing_data_collection 'Collect (Nonius, 1999)'
_computing_data_reduction Denzo
_computing_molecular_graphics
;
ORTEPIII (Burnett & Johnson, 1996) and MERCURY (Bruno <i>et al.</i>,
2002)
;
_computing_publication_material SHELXL97
_computing_structure_refinement 'SHELXL97 (Sheldrick, 1997)'
_computing_structure_solution 'SIR97 (Altomare <i>et al.</i>, 1994)'
_diffrn_ambient_temperature 110(2)
_diffrn_detector_area_resol_mean 56
_diffrn_measured_fraction_theta_full 0.996
_diffrn_measured_fraction_theta_max 0.996
_diffrn_measurement_device_type 'Nonius KappaCCD'
_diffrn_measurement_method '1\% \f and \w'
_diffrn_radiation_monochromator graphite
_diffrn_radiation_source 'fine-focus sealed tube'
_diffrn_radiation_type MoK\a
_diffrn_radiation_wavelength 0.71073
_diffrn_reflns_av_R_equivalents 0.0271
_diffrn_reflns_av_sigmaI/netI 0.0417
_diffrn_reflns_limit_h_max 13
_diffrn_reflns_limit_h_min -13
_diffrn_reflns_limit_k_max 14
_diffrn_reflns_limit_k_min -14
_diffrn_reflns_limit_l_max 21
_diffrn_reflns_limit_l_min -22
_diffrn_reflns_number 20904
_diffrn_reflns_theta_full 27.51
_diffrn_reflns_theta_max 27.51
_diffrn_reflns_theta_min 2.04
_diffrn_standards_decay_% 0
_diffrn_standards_number 0
_exptl_absorpt_coefficient_mu 0.094
_exptl_absorpt_correction_type none
_exptl_crystal_colour violet
_exptl_crystal_density_diffrn 1.381
_exptl_crystal_density_method 'not measured'
_exptl_crystal_description chunk
_exptl_crystal_F_000 836
_exptl_crystal_size_max 0.40
_exptl_crystal_size_mid 0.35
_exptl_crystal_size_min 0.20
_refine_diff_density_max 0.284
_refine_diff_density_min -0.333
_refine_ls_extinction_method none
_refine_ls_goodness_of_fit_ref 1.039
_refine_ls_hydrogen_treatment constr
_refine_ls_matrix_type full
_refine_ls_number_parameters 549
_refine_ls_number_reflns 8806
_refine_ls_number_restraints 0
_refine_ls_restrained_S_all 1.039
_refine_ls_R_factor_all 0.0657
_refine_ls_R_factor_gt 0.0473
_refine_ls_shift/su_max 0.041
_refine_ls_shift/su_mean 0.000
_refine_ls_structure_factor_coef Fsqd
_refine_ls_weighting_details 'w = 1/[\s^2^(Fo^2^)+(0.0724P)^2^+0.4868P] where P = (Fo^2^+2Fc^2^)/3'
_refine_ls_weighting_scheme calc
_refine_ls_wR_factor_gt 0.1204
_refine_ls_wR_factor_ref 0.1338
_reflns_number_gt 6790
_reflns_number_total 8806
_reflns_threshold_expression I>2\s(I)
_cod_data_source_file rz6086.cif
_cod_data_source_block I
_cod_database_code 2206270
_cod_database_fobs_code 2206270

loop_
_symmetry_equiv_pos_as_xyz
'x, y, z'
'-x, -y, -z'

loop_
_atom_site_label
_atom_site_fract_x
_atom_site_fract_y
_atom_site_fract_z
_atom_site_U_iso_or_equiv
_atom_site_adp_type
_atom_site_calc_flag
_atom_site_refinement_flags
_atom_site_occupancy
_atom_site_type_symbol
C1 1.04504(14) 0.17707(12) 0.63322(9) 0.0194(3) Uani d . 1 C
C2 1.14417(15) 0.24737(13) 0.69775(9) 0.0218(3) Uani d . 1 C
H2 1.1661 0.2342 0.7543 0.026 Uiso calc R 1 H
C3 1.20074(15) 0.33592(13) 0.66321(9) 0.0217(3) Uani d . 1 C
H3 1.2704 0.3953 0.6913 0.026 Uiso calc R 1 H
C4 1.13707(14) 0.32416(12) 0.57674(9) 0.0196(3) Uani d . 1 C
C5 1.16583(14) 0.39973(12) 0.51946(9) 0.0192(3) Uani d . 1 C
C6 1.08984(14) 0.39780(12) 0.43662(9) 0.0190(3) Uani d . 1 C
C7 1.11663(15) 0.47875(13) 0.37821(9) 0.0216(3) Uani d . 1 C
H7 1.1908 0.5378 0.3876 0.026 Uiso calc R 1 H
C8 1.01741(15) 0.45500(13) 0.30833(10) 0.0224(3) Uani d . 1 C
H8 1.0070 0.4948 0.2593 0.027 Uiso calc R 1 H
C9 0.92902(14) 0.35681(12) 0.32215(9) 0.0195(3) Uani d . 1 C
C10 0.80912(14) 0.30917(13) 0.26436(9) 0.0200(3) Uani d . 1 C
C11 0.72122(15) 0.21401(13) 0.27506(9) 0.0203(3) Uani d . 1 C
C12 0.59879(15) 0.16597(13) 0.21638(10) 0.0234(3) Uani d . 1 C
H12 0.5600 0.1953 0.1645 0.028 Uiso calc R 1 H
C13 0.54822(15) 0.07064(13) 0.24847(9) 0.0226(3) Uani d . 1 C
H13 0.4673 0.0217 0.2231 0.027 Uiso calc R 1 H
C14 0.63861(14) 0.05698(12) 0.32733(9) 0.0194(3) Uani d . 1 C
C15 0.62511(14) -0.03164(12) 0.38098(9) 0.0186(3) Uani d . 1 C
C16 0.70927(14) -0.03720(12) 0.46074(9) 0.0196(3) Uani d . 1 C
C17 0.69695(15) -0.13102(12) 0.51440(9) 0.0210(3) Uani d . 1 C
H17 0.6338 -0.1999 0.5014 0.025 Uiso calc R 1 H
C18 0.79168(15) -0.10257(12) 0.58628(9) 0.0209(3) Uani d . 1 C
H18 0.8083 -0.1477 0.6333 0.025 Uiso calc R 1 H
C19 0.86329(14) 0.01021(12) 0.57807(9) 0.0196(3) Uani d . 1 C
C20 0.96562(14) 0.07407(12) 0.64173(9) 0.0195(3) Uani d . 1 C
N21 1.04089(12) 0.22811(10) 0.56105(8) 0.0195(3) Uani d . 1 N
H21 0.9802 0.2053 0.5056 0.050 Uiso d R 1 H
N22 0.97654(12) 0.32284(10) 0.40033(8) 0.0198(3) Uani d . 1 N
N23 0.74181(12) 0.14645(10) 0.34195(7) 0.0194(3) Uani d . 1 N
H23 0.8228 0.1598 0.3893 0.050 Uiso d R 1 H
N24 0.81335(12) 0.04672(10) 0.50079(7) 0.0202(3) Uani d . 1 N
C25 1.28839(14) 0.48695(12) 0.54834(9) 0.0196(3) Uani d . 1 C
C26 1.28498(15) 0.60944(13) 0.53914(9) 0.0218(3) Uani d . 1 C
H26 1.2023 0.6413 0.5160 0.026 Uiso calc R 1 H
C27 1.40371(16) 0.68399(13) 0.56418(10) 0.0240(3) Uani d . 1 C
H27 1.3991 0.7668 0.5565 0.029 Uiso calc R 1 H
N28 1.52389(13) 0.64752(11) 0.59835(8) 0.0269(3) Uani d . 1 N
C29 1.52552(16) 0.53023(14) 0.60905(10) 0.0267(3) Uani d . 1 C
H29 1.6091 0.5016 0.6347 0.032 Uiso calc R 1 H
C30 1.41306(15) 0.44825(13) 0.58510(9) 0.0223(3) Uani d . 1 C
H30 1.4209 0.3660 0.5937 0.027 Uiso calc R 1 H
C31 0.77163(15) 0.36474(13) 0.18429(9) 0.0214(3) Uani d . 1 C
C32 0.84752(15) 0.35626(13) 0.12991(9) 0.0235(3) Uani d . 1 C
H32 0.9241 0.3129 0.1428 0.028 Uiso calc R 1 H
C33 0.81133(16) 0.41098(14) 0.05716(10) 0.0262(3) Uani d . 1 C
H33 0.8645 0.4043 0.0208 0.031 Uiso calc R 1 H
N34 0.70439(13) 0.47324(12) 0.03548(8) 0.0266(3) Uani d . 1 N
C35 0.63162(16) 0.48222(14) 0.08809(10) 0.0264(3) Uani d . 1 C
H35 0.5565 0.5272 0.0739 0.032 Uiso calc R 1 H
C36 0.66025(15) 0.42940(13) 0.16195(9) 0.0236(3) Uani d . 1 C
H36 0.6049 0.4370 0.1969 0.028 Uiso calc R 1 H
C37 0.50894(14) -0.12531(12) 0.34997(9) 0.0198(3) Uani d . 1 C
C38 0.49447(16) -0.19876(13) 0.27965(9) 0.0236(3) Uani d . 1 C
H38 0.5583 -0.1901 0.2499 0.028 Uiso calc R 1 H
C39 0.38511(17) -0.28466(14) 0.25394(10) 0.0291(4) Uani d . 1 C
H39 0.3767 -0.3337 0.2059 0.035 Uiso calc R 1 H
N40 0.29070(14) -0.30289(12) 0.29235(9) 0.0292(3) Uani d . 1 N
C41 0.30553(15) -0.23131(13) 0.35940(10) 0.0255(3) Uani d . 1 C
H41 0.2400 -0.2418 0.3878 0.031 Uiso calc R 1 H
C42 0.41105(15) -0.14261(13) 0.38984(10) 0.0223(3) Uani d . 1 C
H42 0.4162 -0.0942 0.4376 0.027 Uiso calc R 1 H
C43 0.98915(15) 0.03021(12) 0.72523(9) 0.0204(3) Uani d . 1 C
C44 0.88414(16) 0.01206(13) 0.76040(10) 0.0237(3) Uani d . 1 C
H44 0.7964 0.0292 0.7316 0.028 Uiso calc R 1 H
C45 0.90891(16) -0.03093(13) 0.83744(10) 0.0252(3) Uani d . 1 C
H45 0.8365 -0.0428 0.8603 0.030 Uiso calc R 1 H
N46 1.03012(14) -0.05665(11) 0.88122(8) 0.0262(3) Uani d . 1 N
C47 1.13159(16) -0.03645(13) 0.84863(10) 0.0248(3) Uani d . 1 C
H47 1.2186 -0.0524 0.8796 0.030 Uiso calc R 1 H
C48 1.11569(15) 0.00647(13) 0.77213(9) 0.0222(3) Uani d . 1 C
H48 1.1907 0.0197 0.7517 0.027 Uiso calc R 1 H
O49 1.06478(12) -0.17504(10) 0.01588(7) 0.0305(3) Uani d . 1 O
H49 1.0476 -0.1262 -0.0371 0.050 Uiso d R 1 H
O50 0.84392(12) -0.17495(11) -0.01175(7) 0.0335(3) Uani d . 1 O
C51 0.94991(17) -0.20741(14) 0.02965(10) 0.0273(3) Uani d . 1 C
C52 0.96124(19) -0.28598(15) 0.09937(11) 0.0344(4) Uani d . 1 C
H52A 0.8746 -0.2975 0.1108 0.052 Uiso calc R 1 H
H52B 1.0292 -0.2483 0.1479 0.052 Uiso calc R 1 H
H52C 0.9873 -0.3636 0.0850 0.052 Uiso calc R 1 H
O53 0.65793(12) -0.42488(12) -0.10719(8) 0.0370(3) Uani d . 1 O
H53 0.6837 -0.4714 -0.0555 0.050 Uiso d R 1 H
O54 0.87344(13) -0.43933(12) -0.09452(8) 0.0400(3) Uani d . 1 O
C55 0.76760(16) -0.40384(14) -0.13013(10) 0.0271(3) Uani d . 1 C
C56 0.74695(19) -0.33141(17) -0.20318(11) 0.0373(4) Uani d . 1 C
H56A 0.7716 -0.2467 -0.1854 0.056 Uiso calc R 1 H
H56B 0.6526 -0.3433 -0.2356 0.056 Uiso calc R 1 H
H56C 0.8031 -0.3567 -0.2366 0.056 Uiso calc R 1 H
O57 0.59433(13) -0.16264(12) -0.00994(8) 0.0399(3) Uani d . 1 O
H57 0.6838 -0.1936 -0.0020 0.050 Uiso d R 1 H
O58 0.62972(13) -0.21511(13) 0.11815(8) 0.0417(3) Uani d . 1 O
C59 0.55699(17) -0.18052(14) 0.05699(10) 0.0287(4) Uani d . 1 C
C60 0.41659(18) -0.15168(17) 0.04738(12) 0.0371(4) Uani d . 1 C
H60A 0.3869 -0.1811 0.0931 0.056 Uiso calc R 1 H
H60B 0.3574 -0.1901 -0.0041 0.056 Uiso calc R 1 H
H60C 0.4135 -0.0649 0.0468 0.056 Uiso calc R 1 H

loop_
_atom_site_aniso_label
_atom_site_aniso_U_11
_atom_site_aniso_U_22
_atom_site_aniso_U_33
_atom_site_aniso_U_12
_atom_site_aniso_U_13
_atom_site_aniso_U_23
C1 0.0183(7) 0.0202(7) 0.0208(7) 0.0013(5) 0.0077(6) 0.0021(6)
C2 0.0214(7) 0.0238(7) 0.0196(7) -0.0001(6) 0.0058(6) 0.0017(6)
C3 0.0205(7) 0.0233(7) 0.0203(7) -0.0013(5) 0.0055(6) -0.0001(6)
C4 0.0189(7) 0.0179(6) 0.0226(7) 0.0013(5) 0.0070(6) 0.0011(6)
C5 0.0183(7) 0.0188(6) 0.0213(7) 0.0016(5) 0.0071(6) 0.0010(6)
C6 0.0166(7) 0.0188(6) 0.0228(7) 0.0016(5) 0.0075(6) 0.0016(6)
C7 0.0200(7) 0.0212(7) 0.0237(8) -0.0015(5) 0.0072(6) 0.0036(6)
C8 0.0214(7) 0.0226(7) 0.0235(8) -0.0006(6) 0.0072(6) 0.0048(6)
C9 0.0177(7) 0.0202(7) 0.0212(7) 0.0020(5) 0.0061(6) 0.0046(6)
C10 0.0180(7) 0.0216(7) 0.0211(7) 0.0016(5) 0.0070(6) 0.0024(6)
C11 0.0205(7) 0.0214(7) 0.0197(7) 0.0009(5) 0.0071(6) 0.0027(6)
C12 0.0214(8) 0.0257(7) 0.0218(8) -0.0005(6) 0.0045(6) 0.0044(6)
C13 0.0187(7) 0.0242(7) 0.0227(8) -0.0031(5) 0.0037(6) 0.0019(6)
C14 0.0179(7) 0.0202(7) 0.0201(7) -0.0011(5) 0.0064(6) -0.0002(6)
C15 0.0180(7) 0.0183(6) 0.0203(7) 0.0001(5) 0.0076(6) 0.0004(5)
C16 0.0202(7) 0.0184(7) 0.0210(7) 0.0016(5) 0.0079(6) 0.0008(6)
C17 0.0222(7) 0.0168(6) 0.0242(8) -0.0003(5) 0.0076(6) 0.0016(6)
C18 0.0221(7) 0.0187(7) 0.0222(7) 0.0000(5) 0.0074(6) 0.0028(6)
C19 0.0194(7) 0.0203(7) 0.0199(7) 0.0015(5) 0.0071(6) 0.0023(6)
C20 0.0190(7) 0.0204(7) 0.0196(7) 0.0017(5) 0.0062(6) 0.0026(6)
N21 0.0193(6) 0.0195(6) 0.0201(6) -0.0004(5) 0.0067(5) 0.0031(5)
N22 0.0171(6) 0.0201(6) 0.0210(6) 0.0003(4) 0.0043(5) 0.0019(5)
N23 0.0186(6) 0.0201(6) 0.0193(6) -0.0020(4) 0.0059(5) 0.0020(5)
N24 0.0191(6) 0.0215(6) 0.0195(6) 0.0000(5) 0.0054(5) 0.0009(5)
C25 0.0204(7) 0.0214(7) 0.0179(7) -0.0015(5) 0.0079(6) 0.0002(6)
C26 0.0224(8) 0.0219(7) 0.0222(7) 0.0019(6) 0.0082(6) 0.0011(6)
C27 0.0290(8) 0.0182(7) 0.0267(8) -0.0008(6) 0.0125(7) -0.0005(6)
N28 0.0263(7) 0.0242(6) 0.0291(7) -0.0035(5) 0.0086(6) -0.0013(5)
C29 0.0215(8) 0.0261(8) 0.0313(9) -0.0003(6) 0.0069(7) -0.0008(7)
C30 0.0222(8) 0.0197(7) 0.0241(8) 0.0002(5) 0.0061(6) 0.0002(6)
C31 0.0208(7) 0.0203(7) 0.0207(7) -0.0037(5) 0.0037(6) 0.0022(6)
C32 0.0222(8) 0.0245(7) 0.0242(8) 0.0009(6) 0.0075(6) 0.0045(6)
C33 0.0261(8) 0.0284(8) 0.0247(8) -0.0002(6) 0.0092(7) 0.0040(6)
N34 0.0237(7) 0.0309(7) 0.0245(7) -0.0009(5) 0.0061(6) 0.0083(6)
C35 0.0211(8) 0.0293(8) 0.0277(8) 0.0021(6) 0.0048(6) 0.0063(6)
C36 0.0196(7) 0.0271(7) 0.0235(8) 0.0004(6) 0.0055(6) 0.0036(6)
C37 0.0194(7) 0.0171(6) 0.0217(7) 0.0009(5) 0.0041(6) 0.0040(6)
C38 0.0257(8) 0.0229(7) 0.0217(8) -0.0006(6) 0.0068(6) 0.0029(6)
C39 0.0328(9) 0.0252(8) 0.0250(8) -0.0035(6) 0.0035(7) 0.0000(6)
N40 0.0257(7) 0.0251(7) 0.0324(8) -0.0025(5) 0.0022(6) 0.0059(6)
C41 0.0212(8) 0.0229(7) 0.0326(9) 0.0013(6) 0.0074(7) 0.0081(6)
C42 0.0224(8) 0.0193(7) 0.0255(8) 0.0024(5) 0.0071(6) 0.0044(6)
C43 0.0254(8) 0.0161(6) 0.0201(7) -0.0003(5) 0.0080(6) 0.0007(5)
C44 0.0243(8) 0.0229(7) 0.0246(8) 0.0003(6) 0.0086(6) 0.0021(6)
C45 0.0275(8) 0.0253(7) 0.0248(8) -0.0011(6) 0.0118(7) 0.0011(6)
N46 0.0325(8) 0.0241(6) 0.0223(7) -0.0003(5) 0.0094(6) 0.0024(5)
C47 0.0260(8) 0.0250(7) 0.0219(8) 0.0030(6) 0.0041(6) 0.0023(6)
C48 0.0220(8) 0.0225(7) 0.0231(8) 0.0011(6) 0.0083(6) 0.0013(6)
O49 0.0334(7) 0.0343(6) 0.0258(6) 0.0016(5) 0.0117(5) 0.0069(5)
O50 0.0334(7) 0.0375(7) 0.0309(6) 0.0022(5) 0.0121(5) 0.0018(5)
C51 0.0333(9) 0.0261(8) 0.0236(8) -0.0009(6) 0.0115(7) -0.0033(6)
C52 0.0437(10) 0.0326(9) 0.0280(9) -0.0041(7) 0.0144(8) 0.0018(7)
O53 0.0230(6) 0.0563(8) 0.0325(7) 0.0034(5) 0.0074(5) 0.0195(6)
O54 0.0307(7) 0.0502(8) 0.0430(8) 0.0104(6) 0.0135(6) 0.0136(6)
C55 0.0271(8) 0.0286(8) 0.0242(8) -0.0010(6) 0.0064(7) 0.0013(6)
C56 0.0382(10) 0.0465(10) 0.0268(9) -0.0013(8) 0.0094(8) 0.0083(8)
O57 0.0374(7) 0.0562(8) 0.0289(7) 0.0125(6) 0.0106(6) 0.0100(6)
O58 0.0366(7) 0.0603(8) 0.0297(7) 0.0109(6) 0.0087(6) 0.0122(6)
C59 0.0330(9) 0.0260(8) 0.0253(8) -0.0003(6) 0.0064(7) 0.0009(6)
C60 0.0320(10) 0.0430(10) 0.0356(10) 0.0030(7) 0.0085(8) 0.0060(8)

loop_
_atom_type_symbol
_atom_type_description
_atom_type_scat_dispersion_real
_atom_type_scat_dispersion_imag
_atom_type_scat_source
C C 0.0033 0.0016 'International Tables Vol C Tables 4.2.6.8 and 6.1.1.4'
H H 0.0000 0.0000 'International Tables Vol C Tables 4.2.6.8 and 6.1.1.4'
N N 0.0061 0.0033 'International Tables Vol C Tables 4.2.6.8 and 6.1.1.4'
O O 0.0106 0.0060 'International Tables Vol C Tables 4.2.6.8 and 6.1.1.4'

loop_
_geom_angle_atom_site_label_1
_geom_angle_atom_site_label_2
_geom_angle_atom_site_label_3
_geom_angle
N21 C1 C20 125.59(13)
N21 C1 C2 108.00(12)
C20 C1 C2 126.40(14)
C3 C2 C1 107.54(13)
C3 C2 H2 126.2
C1 C2 H2 126.2
C2 C3 C4 108.06(13)
C2 C3 H3 126.0
C4 C3 H3 126.0
N21 C4 C5 126.60(14)
N21 C4 C3 107.68(12)
C5 C4 C3 125.70(13)
C4 C5 C6 124.98(13)
C4 C5 C25 117.12(13)
C6 C5 C25 117.88(13)
N22 C6 C5 125.25(13)
N22 C6 C7 109.70(13)
C5 C6 C7 124.98(13)
C8 C7 C6 107.33(13)
C8 C7 H7 126.3
C6 C7 H7 126.3
C7 C8 C9 106.76(13)
C7 C8 H8 126.6
C9 C8 H8 126.6
N22 C9 C10 125.86(13)
N22 C9 C8 109.88(12)
C10 C9 C8 124.19(14)
C11 C10 C9 126.01(14)
C11 C10 C31 116.89(13)
C9 C10 C31 117.10(13)
N23 C11 C10 125.76(14)
N23 C11 C12 108.14(12)
C10 C11 C12 126.00(14)
C13 C12 C11 107.49(14)
C13 C12 H12 126.3
C11 C12 H12 126.3
C12 C13 C14 107.92(13)
C12 C13 H13 126.0
C14 C13 H13 126.0
N23 C14 C15 125.54(13)
N23 C14 C13 107.88(12)
C15 C14 C13 126.58(13)
C16 C15 C14 125.39(13)
C16 C15 C37 118.26(13)
C14 C15 C37 116.34(13)
N24 C16 C15 125.61(13)
N24 C16 C17 109.52(13)
C15 C16 C17 124.85(13)
C18 C17 C16 107.30(13)
C18 C17 H17 126.4
C16 C17 H17 126.4
C17 C18 C19 106.86(13)
C17 C18 H18 126.6
C19 C18 H18 126.6
N24 C19 C20 125.57(13)
N24 C19 C18 109.86(13)
C20 C19 C18 124.53(14)
C1 C20 C19 125.43(14)
C1 C20 C43 117.30(13)
C19 C20 C43 117.25(13)
C1 N21 C4 108.66(12)
C1 N21 H21 129.0
C4 N21 H21 122.3
C6 N22 C9 106.29(12)
C14 N23 C11 108.55(12)
C14 N23 H23 128.3
C11 N23 H23 123.0
C19 N24 C16 106.42(12)
C30 C25 C26 116.64(13)
C30 C25 C5 120.78(13)
C26 C25 C5 122.57(13)
C27 C26 C25 119.20(14)
C27 C26 H26 120.4
C25 C26 H26 120.4
N28 C27 C26 124.58(14)
N28 C27 H27 117.7
C26 C27 H27 117.7
C27 N28 C29 115.72(13)
N28 C29 C30 124.14(15)
N28 C29 H29 117.9
C30 C29 H29 117.9
C29 C30 C25 119.68(14)
C29 C30 H30 120.2
C25 C30 H30 120.2
C32 C31 C36 117.51(14)
C32 C31 C10 121.45(13)
C36 C31 C10 121.03(13)
C33 C32 C31 119.80(14)
C33 C32 H32 120.1
C31 C32 H32 120.1
N34 C33 C32 122.88(14)
N34 C33 H33 118.6
C32 C33 H33 118.6
C35 N34 C33 117.41(14)
N34 C35 C36 123.43(15)
N34 C35 H35 118.3
C36 C35 H35 118.3
C35 C36 C31 118.96(14)
C35 C36 H36 120.5
C31 C36 H36 120.5
C42 C37 C38 117.25(13)
C42 C37 C15 121.38(13)
C38 C37 C15 121.37(13)
C39 C38 C37 118.90(14)
C39 C38 H38 120.5
C37 C38 H38 120.5
N40 C39 C38 124.36(15)
N40 C39 H39 117.8
C38 C39 H39 117.8
C41 N40 C39 116.03(13)
N40 C41 C42 123.93(15)
N40 C41 H41 118.0
C42 C41 H41 118.0
C37 C42 C41 119.52(14)
C37 C42 H42 120.2
C41 C42 H42 120.2
C48 C43 C44 116.92(14)
C48 C43 C20 122.01(13)
C44 C43 C20 121.06(14)
C45 C44 C43 119.60(15)
C45 C44 H44 120.2
C43 C44 H44 120.2
N46 C45 C44 123.10(14)
N46 C45 H45 118.4
C44 C45 H45 118.4
C45 N46 C47 117.45(14)
N46 C47 C48 123.18(15)
N46 C47 H47 118.4
C48 C47 H47 118.4
C47 C48 C43 119.70(14)
C47 C48 H48 120.2
C43 C48 H48 120.2
C51 O49 H49 109.4
O50 C51 O49 122.01(15)
O50 C51 C52 123.98(15)
O49 C51 C52 114.01(15)
C51 C52 H52A 109.5
C51 C52 H52B 109.5
H52A C52 H52B 109.5
C51 C52 H52C 109.5
H52A C52 H52C 109.5
H52B C52 H52C 109.5
C55 O53 H53 106.8
O54 C55 O53 122.81(15)
O54 C55 C56 124.22(16)
O53 C55 C56 112.96(15)
C55 C56 H56A 109.5
C55 C56 H56B 109.5
H56A C56 H56B 109.5
C55 C56 H56C 109.5
H56A C56 H56C 109.5
H56B C56 H56C 109.5
C59 O57 H57 108.0
O58 C59 O57 123.03(16)
O58 C59 C60 124.74(16)
O57 C59 C60 112.23(15)
C59 C60 H60A 109.5
C59 C60 H60B 109.5
H60A C60 H60B 109.5
C59 C60 H60C 109.5
H60A C60 H60C 109.5
H60B C60 H60C 109.5

loop_
_geom_bond_atom_site_label_1
_geom_bond_atom_site_label_2
_geom_bond_distance
C1 N21 1.3733(19)
C1 C20 1.405(2)
C1 C2 1.436(2)
C2 C3 1.356(2)
C2 H2 0.9500
C3 C4 1.435(2)
C3 H3 0.9500
C4 N21 1.3760(18)
C4 C5 1.402(2)
C5 C6 1.412(2)
C5 C25 1.4969(19)
C6 N22 1.3687(18)
C6 C7 1.448(2)
C7 C8 1.342(2)
C7 H7 0.9500
C8 C9 1.451(2)
C8 H8 0.9500
C9 N22 1.3697(19)
C9 C10 1.406(2)
C10 C11 1.404(2)
C10 C31 1.491(2)
C11 N23 1.3746(19)
C11 C12 1.432(2)
C12 C13 1.360(2)
C12 H12 0.9500
C13 C14 1.433(2)
C13 H13 0.9500
C14 N23 1.3731(18)
C14 C15 1.407(2)
C15 C16 1.405(2)
C15 C37 1.4976(19)
C16 N24 1.3778(18)
C16 C17 1.447(2)
C17 C18 1.349(2)
C17 H17 0.9500
C18 C19 1.4511(19)
C18 H18 0.9500
C19 N24 1.3693(19)
C19 C20 1.412(2)
C20 C43 1.490(2)
N21 H21 0.9903
N23 H23 0.9872
C25 C30 1.392(2)
C25 C26 1.396(2)
C26 C27 1.387(2)
C26 H26 0.9500
C27 N28 1.334(2)
C27 H27 0.9500
N28 C29 1.341(2)
C29 C30 1.384(2)
C29 H29 0.9500
C30 H30 0.9500
C31 C32 1.391(2)
C31 C36 1.395(2)
C32 C33 1.379(2)
C32 H32 0.9500
C33 N34 1.341(2)
C33 H33 0.9500
N34 C35 1.341(2)
C35 C36 1.383(2)
C35 H35 0.9500
C36 H36 0.9500
C37 C42 1.389(2)
C37 C38 1.397(2)
C38 C39 1.390(2)
C38 H38 0.9500
C39 N40 1.341(2)
C39 H39 0.9500
N40 C41 1.340(2)
C41 C42 1.390(2)
C41 H41 0.9500
C42 H42 0.9500
C43 C48 1.393(2)
C43 C44 1.400(2)
C44 C45 1.384(2)
C44 H44 0.9500
C45 N46 1.339(2)
C45 H45 0.9500
N46 C47 1.341(2)
C47 C48 1.383(2)
C47 H47 0.9500
C48 H48 0.9500
O49 C51 1.315(2)
O49 H49 1.0569
O50 C51 1.228(2)
C51 C52 1.496(2)
C52 H52A 0.9800
C52 H52B 0.9800
C52 H52C 0.9800
O53 C55 1.321(2)
O53 H53 1.0264
O54 C55 1.211(2)
C55 C56 1.493(2)
C56 H56A 0.9800
C56 H56B 0.9800
C56 H56C 0.9800
O57 C59 1.328(2)
O57 H57 1.0020
O58 C59 1.206(2)
C59 C60 1.496(2)
C60 H60A 0.9800
C60 H60B 0.9800
C60 H60C 0.9800

loop_
_geom_hbond_atom_site_label_D
_geom_hbond_atom_site_label_H
_geom_hbond_atom_site_label_A
_geom_hbond_site_symmetry_A
_geom_hbond_distance_DH
_geom_hbond_distance_HA
_geom_hbond_distance_DA
_geom_hbond_angle_DHA
O49 H49 N46 1_554 1.06 1.60 2.6572(17) 176
O53 H53 N34 1_545 1.03 1.66 2.6733(18) 167
O57 H57 O50 . 1.00 1.73 2.6367(18) 149

loop_
_geom_torsion_atom_site_label_1
_geom_torsion_atom_site_label_2
_geom_torsion_atom_site_label_3
_geom_torsion_atom_site_label_4
_geom_torsion
N21 C1 C2 C3 -2.20(16)
C20 C1 C2 C3 177.84(14)
C1 C2 C3 C4 0.88(16)
C2 C3 C4 N21 0.74(16)
C2 C3 C4 C5 179.01(14)
N21 C4 C5 C6 7.6(2)
C3 C4 C5 C6 -170.32(14)
N21 C4 C5 C25 -170.92(13)
C3 C4 C5 C25 11.1(2)
C4 C5 C6 N22 0.6(2)
C25 C5 C6 N22 179.16(12)
C4 C5 C6 C7 177.57(13)
C25 C5 C6 C7 -3.9(2)
N22 C6 C7 C8 2.07(16)
C5 C6 C7 C8 -175.26(14)
C6 C7 C8 C9 -1.20(16)
C7 C8 C9 N22 -0.03(17)
C7 C8 C9 C10 176.92(14)
N22 C9 C10 C11 -3.9(2)
C8 C9 C10 C11 179.64(14)
N22 C9 C10 C31 176.06(13)
C8 C9 C10 C31 -0.4(2)
C9 C10 C11 N23 -4.4(2)
C31 C10 C11 N23 175.68(13)
C9 C10 C11 C12 179.62(14)
C31 C10 C11 C12 -0.3(2)
N23 C11 C12 C13 -0.25(17)
C10 C11 C12 C13 176.35(14)
C11 C12 C13 C14 -0.44(17)
C12 C13 C14 N23 0.99(17)
C12 C13 C14 C15 -179.19(14)
N23 C14 C15 C16 5.4(2)
C13 C14 C15 C16 -174.40(14)
N23 C14 C15 C37 -176.07(13)
C13 C14 C15 C37 4.1(2)
C14 C15 C16 N24 4.1(2)
C37 C15 C16 N24 -174.45(13)
C14 C15 C16 C17 -177.87(13)
C37 C15 C16 C17 3.6(2)
N24 C16 C17 C18 0.82(16)
C15 C16 C17 C18 -177.52(13)
C16 C17 C18 C19 0.46(16)
C17 C18 C19 N24 -1.61(16)
C17 C18 C19 C20 176.19(14)
N21 C1 C20 C19 -3.8(2)
C2 C1 C20 C19 176.13(14)
N21 C1 C20 C43 177.70(13)
C2 C1 C20 C43 -2.4(2)
N24 C19 C20 C1 -9.1(2)
C18 C19 C20 C1 173.43(14)
N24 C19 C20 C43 169.38(13)
C18 C19 C20 C43 -8.1(2)
C20 C1 N21 C4 -177.37(13)
C2 C1 N21 C4 2.68(15)
C5 C4 N21 C1 179.62(13)
C3 C4 N21 C1 -2.14(15)
C5 C6 N22 C9 175.29(13)
C7 C6 N22 C9 -2.04(15)
C10 C9 N22 C6 -175.58(14)
C8 C9 N22 C6 1.30(15)
C15 C14 N23 C11 179.03(13)
C13 C14 N23 C11 -1.14(15)
C10 C11 N23 C14 -175.74(14)
C12 C11 N23 C14 0.88(16)
C20 C19 N24 C16 -175.69(13)
C18 C19 N24 C16 2.09(15)
C15 C16 N24 C19 176.53(13)
C17 C16 N24 C19 -1.80(15)
C4 C5 C25 C30 54.85(18)
C6 C5 C25 C30 -123.79(15)
C4 C5 C25 C26 -126.11(15)
C6 C5 C25 C26 55.26(19)
C30 C25 C26 C27 1.9(2)
C5 C25 C26 C27 -177.15(13)
C25 C26 C27 N28 -1.0(2)
C26 C27 N28 C29 -0.8(2)
C27 N28 C29 C30 1.8(2)
N28 C29 C30 C25 -0.9(2)
C26 C25 C30 C29 -1.1(2)
C5 C25 C30 C29 178.05(14)
C11 C10 C31 C32 -113.70(16)
C9 C10 C31 C32 66.32(18)
C11 C10 C31 C36 67.61(18)
C9 C10 C31 C36 -112.36(16)
C36 C31 C32 C33 0.1(2)
C10 C31 C32 C33 -178.62(13)
C31 C32 C33 N34 -0.1(2)
C32 C33 N34 C35 0.5(2)
C33 N34 C35 C36 -1.0(2)
N34 C35 C36 C31 1.1(2)
C32 C31 C36 C35 -0.6(2)
C10 C31 C36 C35 178.16(13)
C16 C15 C37 C42 58.34(19)
C14 C15 C37 C42 -120.30(15)
C16 C15 C37 C38 -121.78(15)
C14 C15 C37 C38 59.58(19)
C42 C37 C38 C39 -0.5(2)
C15 C37 C38 C39 179.63(14)
C37 C38 C39 N40 -0.1(3)
C38 C39 N40 C41 0.5(2)
C39 N40 C41 C42 -0.3(2)
C38 C37 C42 C41 0.7(2)
C15 C37 C42 C41 -179.41(13)
N40 C41 C42 C37 -0.3(2)
C1 C20 C43 C48 -54.04(19)
C19 C20 C43 C48 127.35(15)
C1 C20 C43 C44 125.35(15)
C19 C20 C43 C44 -53.26(19)
C48 C43 C44 C45 -1.8(2)
C20 C43 C44 C45 178.76(13)
C43 C44 C45 N46 0.0(2)
C44 C45 N46 C47 1.6(2)
C45 N46 C47 C48 -1.5(2)
N46 C47 C48 C43 -0.3(2)
C44 C43 C48 C47 1.9(2)
C20 C43 C48 C47 -178.67(13)

loop_
_cod_related_entry_id
_cod_related_entry_database
_cod_related_entry_code
1 ChemSpider 21180542
